data_7017294
loop_
_publ_author_name
'Chen, Wen-Tong'
'Yamada, Yusuke'
'Liu, Guang-Ning'
'Kubota, Akira'
'Ichikawa, Takayuki'
'Kojima, Yoshitsugu'
'Guo, Guo-Cong'
'Fukuzumi, Shunichi'

_publ_section_title
;
 X-Ray crystal structure of [HSm{V(IV)O(TPPS)}](n) and encapsulation of
 nitrogen molecules in 1-D channels.
;
_journal_issue 48
_journal_name_full 'Dalton transactions (Cambridge, England : 2003)'
_journal_page_first 12826
_journal_page_last 12831
_journal_paper_doi 10.1039/c1dt10956a
_journal_volume 40
_journal_year 2011
_chemical_formula_moiety '[HSm{VIVO(TPPS)}.2N2]n'
_chemical_formula_sum 'C44 H26 N8 O13 S4 Sm V'
_chemical_formula_weight 1204.24
_chemical_melting_point ?
_chemical_name_common (HSm(VIVO(TPPS)).2N2)n
_chemical_name_systematic '[HSm{VIVO(TPPS)}.2N2]n'
_space_group_IT_number 124
_symmetry_cell_setting tetragonal
_symmetry_space_group_name_Hall '-P 4 2c'
_symmetry_space_group_name_H-M 'P 4/m c c'
_atom_sites_solution_hydrogens geom
_atom_sites_solution_primary direct
_atom_sites_solution_secondary difmap
_audit_creation_method SHELXL-97
_cell_angle_alpha 90.00
_cell_angle_beta 90.00
_cell_angle_gamma 90.00
_cell_formula_units_Z 2
_cell_length_a 15.3904(8)
_cell_length_b 15.3904(8)
_cell_length_c 9.8586(5)
_cell_measurement_temperature 123(2)
_cell_volume 2335.2(2)
_computing_cell_refinement 'CrystalClear (Rigaku Corp., 2002)'
_computing_data_collection 'CrystalClear (Rigaku Corp., 2002)'
_computing_data_reduction 'CrystalClear (Rigaku Corp., 2002)'
_computing_publication_material 'Siemens SHELXTL^TM^ 5'
_computing_structure_refinement 'Siemens SHELXTL^TM^ 5'
_computing_structure_solution 'Siemens SHELXTL^TM^ 5'
_diffrn_ambient_temperature 123(2)
_diffrn_measured_fraction_theta_full 0.990
_diffrn_measured_fraction_theta_max 0.990
_diffrn_measurement_device_type 'Rigaku Mercury CCD'
_diffrn_measurement_method w
_diffrn_radiation_monochromator graphite
_diffrn_radiation_source 'fine-focus sealed tube'
_diffrn_radiation_type MoK\a
_diffrn_radiation_wavelength 0.71070
_diffrn_reflns_av_R_equivalents 0.0544
_diffrn_reflns_av_sigmaI/netI 0.0221
_diffrn_reflns_limit_h_max 19
_diffrn_reflns_limit_h_min -19
_diffrn_reflns_limit_k_max 19
_diffrn_reflns_limit_k_min -19
_diffrn_reflns_limit_l_max 12
_diffrn_reflns_limit_l_min -11
_diffrn_reflns_number 16832
_diffrn_reflns_theta_full 27.48
_diffrn_reflns_theta_max 27.48
_diffrn_reflns_theta_min 3.61
_exptl_absorpt_coefficient_mu 1.698
_exptl_absorpt_correction_T_max 0.7276
_exptl_absorpt_correction_T_min 0.7276
_exptl_absorpt_correction_type multi-scan
_exptl_absorpt_process_details 'Sphere (Rigaku CrystalClear)'
_exptl_crystal_colour Red
_exptl_crystal_density_diffrn 1.710
_exptl_crystal_density_method 'not measured'
_exptl_crystal_description Block
_exptl_crystal_F_000 1194
_exptl_crystal_size_max 0.20
_exptl_crystal_size_mid 0.20
_exptl_crystal_size_min 0.20
_refine_diff_density_max 4.208
_refine_diff_density_min -1.471
_refine_diff_density_rms 0.198
_refine_ls_extinction_method none
_refine_ls_goodness_of_fit_ref 1.998
_refine_ls_hydrogen_treatment constr
_refine_ls_matrix_type full
_refine_ls_number_parameters 102
_refine_ls_number_reflns 1415
_refine_ls_number_restraints 2
_refine_ls_restrained_S_all 1.998
_refine_ls_R_factor_all 0.0807
_refine_ls_R_factor_gt 0.0764
_refine_ls_shift/su_max 0.062
_refine_ls_shift/su_mean 0.003
_refine_ls_structure_factor_coef Fsqd
_refine_ls_weighting_details 'calc w=1/[\s^2^(Fo^2^)+(0.1000P)^2^+0.0000P] where P=(Fo^2^+2Fc^2^)/3'
_refine_ls_weighting_scheme calc
_refine_ls_wR_factor_gt 0.2328
_refine_ls_wR_factor_ref 0.2338
_reflns_number_gt 1366
_reflns_number_total 1415
_reflns_threshold_expression >2sigma(I)
_cod_data_source_file c1dt10956a.txt
_cod_data_source_block n2
_cod_depositor_comments
;
The following automatic conversions were performed:

'_chemical_melting_point' value 'not measured' was changed to '?' -
the value is undefined or not given.

'_symmetry_cell_setting' value
'TETRAGONAL' changed to 'tetragonal' according to
/home/saulius/struct/CIF-dictionaries/cif_core.dic dictionary named
'cif_core.dic' version 2.4.1 from
2010-06-29.

'_exptl_absorpt_correction_type' value 'Multi-scan'
changed to 'multi-scan' according to
/home/saulius/struct/CIF-dictionaries/cif_core.dic dictionary named
'cif_core.dic' version 2.4.1 from 2010-06-29.

Automatic conversion script
Id: cif_fix_values 1715 2011-07-08 13:25:40Z adriana 
;
_cod_original_sg_symbol_H-M P4/mcc
_cod_database_code 7017294

loop_
_symmetry_equiv_pos_as_xyz
'x, y, z'
'-x, -y, z'
'x, -y, -z+1/2'
'-x, y, -z+1/2'
'-y, -x, -z+1/2'
'y, x, -z+1/2'
'y, -x, z'
'-y, x, z'
'-x, -y, -z'
'x, y, -z'
'-x, y, z-1/2'
'x, -y, z-1/2'
'y, x, z-1/2'
'-y, -x, z-1/2'
'-y, x, -z'
'y, -x, -z'

loop_
_atom_site_label
_atom_site_type_symbol
_atom_site_fract_x
_atom_site_fract_y
_atom_site_fract_z
_atom_site_U_iso_or_equiv
_atom_site_adp_type
_atom_site_occupancy
_atom_site_symmetry_multiplicity
_atom_site_calc_flag
_atom_site_refinement_flags
Sm1 Sm 0.5000 0.5000 0.2500 0.0213(4) Uani 1 8 d S
S1 S 0.32117(13) 0.47399(15) 0.0000 0.0293(6) Uani 1 2 d S
O2 O 0.2530(4) 0.4104(4) 0.0000 0.0359(15) Uani 1 2 d S
C1 C 0.2684(5) 0.5755(6) 0.0000 0.0285(19) Uani 1 2 d S
C4 C 0.1697(6) 0.7271(5) 0.0000 0.037(2) Uani 1 2 d S
C7 C 0.2591(6) 0.8945(7) 0.0000 0.048(3) Uani 1 2 d S
H3 H 0.2999 0.8481 0.0000 0.058 Uiso 1 2 calc SR
N1 N 0.1304(6) 0.9700(6) 0.0000 0.062(3) Uani 1 2 d S
C3 C 0.1948(4) 0.6879(5) 0.1208(9) 0.0453(19) Uani 1 1 d .
H5 H 0.1777 0.7127 0.2049 0.054 Uiso 1 1 calc R
C2 C 0.2444(4) 0.6132(5) 0.1197(8) 0.0414(17) Uani 1 1 d .
H6 H 0.2620 0.5877 0.2031 0.050 Uiso 1 1 calc R
C5 C 0.1171(6) 0.8090(6) 0.0000 0.044(3) Uani 1 2 d S
C6 C 0.1635(6) 0.8867(7) 0.0000 0.046(3) Uani 1 2 d S
C9 C 0.1963(6) 1.0274(7) 0.0000 0.051(3) Uani 1 2 d S
O1 O 0.3736(4) 0.4694(3) 0.1223(7) 0.0579(17) Uani 1 1 d .
C8 C 0.2774(6) 0.9799(7) 0.0000 0.048(3) Uani 1 2 d S
H4 H 0.3339 1.0047 0.0000 0.058 Uiso 1 2 calc SR
O3 O 0.0000 0.0000 0.2500 0.100(12) Uani 1 8 d S
N11 N 0.0693(15) 0.479(3) 0.0000 0.057(11) Uiso 0.25 2 d SPD
N22 N 0.0000 0.5000 0.2500 0.17(4) Uiso 0.50 4 d SPD
N21 N 0.0000 0.5000 0.138(2) 0.21(8) Uiso 0.25 2 d SPD
V1 V 0.0000 0.0000 0.088(4) 0.31(2) Uani 0.50 4 d SP
N12 N 0.0000 0.5000 0.0000 0.23(6) Uiso 0.50 4 d SPD

loop_
_atom_site_aniso_label
_atom_site_aniso_U_11
_atom_site_aniso_U_22
_atom_site_aniso_U_33
_atom_site_aniso_U_23
_atom_site_aniso_U_13
_atom_site_aniso_U_12
Sm1 0.0160(4) 0.0160(4) 0.0320(6) 0.000 0.000 0.000
S1 0.0198(10) 0.0193(10) 0.0489(13) 0.000 0.000 0.0008(8)
O2 0.025(3) 0.026(3) 0.057(4) 0.000 0.000 -0.004(2)
C1 0.015(4) 0.019(4) 0.052(5) 0.000 0.000 0.004(3)
C4 0.022(4) 0.015(4) 0.075(7) 0.000 0.000 0.000(3)
C7 0.020(4) 0.032(5) 0.092(9) 0.000 0.000 0.003(4)
N1 0.031(5) 0.024(4) 0.131(10) 0.000 0.000 0.004(4)
C3 0.029(3) 0.037(4) 0.070(5) -0.015(3) -0.002(3) 0.009(3)
C2 0.032(3) 0.040(4) 0.052(5) -0.004(3) -0.008(3) 0.014(3)
C5 0.024(4) 0.011(4) 0.097(9) 0.000 0.000 0.005(3)
C6 0.012(4) 0.032(5) 0.095(9) 0.000 0.000 0.001(4)
C9 0.018(4) 0.023(5) 0.111(10) 0.000 0.000 -0.004(4)
O1 0.056(3) 0.027(3) 0.090(4) -0.009(3) -0.040(3) 0.008(2)
C8 0.015(4) 0.029(4) 0.101(10) 0.000 0.000 0.002(4)
O3 0.102(18) 0.102(18) 0.10(3) 0.000 0.000 0.000
V1 0.30(3) 0.30(3) 0.33(5) 0.000 0.000 0.000

loop_
_atom_type_symbol
_atom_type_description
_atom_type_scat_dispersion_real
_atom_type_scat_dispersion_imag
_atom_type_scat_source
C C 0.0033 0.0016 'International Tables Vol C Tables 4.2.6.8 and 6.1.1.4'
H H 0.0000 0.0000 'International Tables Vol C Tables 4.2.6.8 and 6.1.1.4'
N N 0.0061 0.0033 'International Tables Vol C Tables 4.2.6.8 and 6.1.1.4'
O O 0.0106 0.0060 'International Tables Vol C Tables 4.2.6.8 and 6.1.1.4'
S S 0.1246 0.1234 'International Tables Vol C Tables 4.2.6.8 and 6.1.1.4'
V V 0.3005 0.5294 'International Tables Vol C Tables 4.2.6.8 and 6.1.1.4'
Sm Sm -0.1638 3.4418 'International Tables Vol C Tables 4.2.6.8 and 6.1.1.4'

loop_
_geom_angle_atom_site_label_1
_geom_angle_atom_site_label_2
_geom_angle_atom_site_label_3
_geom_angle
_geom_angle_site_symmetry_1
_geom_angle_site_symmetry_3
O1 Sm1 O1 127.7(3) . 5_665
O1 Sm1 O1 73.52(17) . 8_655
O1 Sm1 O1 157.0(3) 5_665 8_655
O1 Sm1 O1 157.0(3) . 4_655
O1 Sm1 O1 73.52(17) 5_665 4_655
O1 Sm1 O1 87.5(3) 8_655 4_655
O1 Sm1 O1 87.5(3) . 6
O1 Sm1 O1 115.6(4) 5_665 6
O1 Sm1 O1 69.3(3) 8_655 6
O1 Sm1 O1 73.52(17) 4_655 6
O1 Sm1 O1 115.6(4) . 2_665
O1 Sm1 O1 87.5(3) 5_665 2_665
O1 Sm1 O1 73.52(17) 8_655 2_665
O1 Sm1 O1 69.3(3) 4_655 2_665
O1 Sm1 O1 127.7(3) 6 2_665
O1 Sm1 O1 69.3(3) . 3_565
O1 Sm1 O1 73.52(17) 5_665 3_565
O1 Sm1 O1 127.7(3) 8_655 3_565
O1 Sm1 O1 115.6(4) 4_655 3_565
O1 Sm1 O1 73.52(17) 6 3_565
O1 Sm1 O1 157.0(3) 2_665 3_565
O1 Sm1 O1 73.52(17) . 7_565
O1 Sm1 O1 69.3(3) 5_665 7_565
O1 Sm1 O1 115.6(4) 8_655 7_565
O1 Sm1 O1 127.7(3) 4_655 7_565
O1 Sm1 O1 157.0(3) 6 7_565
O1 Sm1 O1 73.52(17) 2_665 7_565
O1 Sm1 O1 87.5(3) 3_565 7_565
O2 S1 O1 111.9(3) . .
O2 S1 O1 111.9(3) . 10
O1 S1 O1 112.2(6) . 10
O2 S1 C1 105.5(5) . .
O1 S1 C1 107.4(3) . .
O1 S1 C1 107.4(3) 10 .
C2 C1 C2 119.5(8) 10 .
C2 C1 S1 120.1(4) 10 .
C2 C1 S1 120.1(4) . .
C3 C4 C3 117.9(8) 10 .
C3 C4 C5 121.0(4) 10 .
C3 C4 C5 121.0(4) . .
C8 C7 C6 106.7(8) . .
C8 C7 H3 126.7 . .
C6 C7 H3 126.6 . .
C9 N1 C6 109.4(9) . .
C9 N1 V1 122.8(7) . 9_565
C6 N1 V1 121.6(7) . 9_565
C9 N1 V1 122.8(7) . 1_565
C6 N1 V1 121.6(7) . 1_565
V1 N1 V1 46(2) 9_565 1_565
C2 C3 C4 120.6(7) . .
C2 C3 H5 119.7 . .
C4 C3 H5 119.7 . .
C1 C2 C3 120.7(7) . .
C1 C2 H6 119.6 . .
C3 C2 H6 119.7 . .
C9 C5 C6 124.3(9) 7_465 .
C9 C5 C4 119.3(8) 7_465 .
C6 C5 C4 116.4(8) . .
N1 C6 C5 127.4(9) . .
N1 C6 C7 107.1(8) . .
C5 C6 C7 125.5(9) . .
N1 C9 C5 127.6(10) . 15_665
N1 C9 C8 108.6(9) . .
C5 C9 C8 123.8(9) 15_665 .
S1 O1 Sm1 152.8(4) . .
C7 C8 C9 108.3(9) . .
C7 C8 H4 125.8 . .
C9 C8 H4 125.9 . .
V1 O3 V1 180.000(3) . 3
N12 N11 N21 50.7(6) . 9_565
N21 N22 N21 180.000(4) . 3_565
N22 N21 N11 140.7(6) . 9_565
O3 V1 V1 180.000(1) . 9
O3 V1 N1 112.9(10) . 15_655
V1 V1 N1 67.1(10) 9 15_655
O3 V1 N1 112.9(10) . 1_545
V1 V1 N1 67.1(10) 9 1_545
N1 V1 N1 81.3(7) 15_655 1_545
O3 V1 N1 112.9(10) . 7_455
V1 V1 N1 67.1(10) 9 7_455
N1 V1 N1 134(2) 15_655 7_455
N1 V1 N1 81.3(7) 1_545 7_455
O3 V1 N1 112.9(10) . 9_565
V1 V1 N1 67.1(10) 9 9_565
N1 V1 N1 81.3(7) 15_655 9_565
N1 V1 N1 134(2) 1_545 9_565
N1 V1 N1 81.3(7) 7_455 9_565
N11 N12 N11 180.000(3) . 9_565
N11 N12 N21 90.000(2) . 9_565
N11 N12 N21 90.000(2) 9_565 9_565

loop_
_geom_bond_atom_site_label_1
_geom_bond_atom_site_label_2
_geom_bond_distance
_geom_bond_site_symmetry_2
Sm1 O1 2.365(5) .
Sm1 O1 2.365(5) 5_665
Sm1 O1 2.365(5) 8_655
Sm1 O1 2.365(5) 4_655
Sm1 O1 2.365(5) 6
Sm1 O1 2.365(5) 2_665
Sm1 O1 2.365(5) 3_565
Sm1 O1 2.365(5) 7_565
S1 O2 1.435(7) .
S1 O1 1.452(5) .
S1 O1 1.452(5) 10
S1 C1 1.761(9) .
C1 C2 1.366(8) 10
C1 C2 1.366(8) .
C4 C3 1.390(9) 10
C4 C3 1.390(9) .
C4 C5 1.499(11) .
C7 C8 1.344(14) .
C7 C6 1.476(12) .
C7 H3 0.9500 .
N1 C9 1.345(14) .
N1 C6 1.379(13) .
N1 V1 2.236(18) 9_565
N1 V1 2.236(18) 1_565
C3 C2 1.379(9) .
C3 H5 0.9500 .
C2 H6 0.9500 .
C5 C9 1.383(13) 7_465
C5 C6 1.393(14) .
C9 C5 1.383(13) 15_665
C9 C8 1.446(13) .
C8 H4 0.9500 .
O3 V1 1.59(4) .
O3 V1 1.59(4) 3
N11 N12 1.114(19) .
N11 N21 1.76(2) 9_565
N22 N21 1.10(2) .
N22 N21 1.10(2) 3_565
N21 N11 1.76(2) 9_565
V1 V1 1.74(8) 9
V1 N1 2.236(18) 15_655
V1 N1 2.236(18) 1_545
V1 N1 2.236(18) 7_455
V1 N1 2.236(18) 9_565
N12 N11 1.114(19) 9_565
N12 N21 1.36(2) 9_565

loop_
_geom_torsion_atom_site_label_1
_geom_torsion_atom_site_label_2
_geom_torsion_atom_site_label_3
_geom_torsion_atom_site_label_4
_geom_torsion
_geom_torsion_site_symmetry_1
_geom_torsion_site_symmetry_4
O2 S1 C1 C2 -87.1(7) . 10
O1 S1 C1 C2 153.3(7) . 10
O1 S1 C1 C2 32.4(8) 10 10
O2 S1 C1 C2 87.1(7) . .
O1 S1 C1 C2 -32.4(8) . .
O1 S1 C1 C2 -153.3(7) 10 .
C3 C4 C3 C2 1.1(13) 10 .
C5 C4 C3 C2 -179.1(8) . .
C2 C1 C2 C3 1.3(14) 10 .
S1 C1 C2 C3 -173.0(6) . .
C4 C3 C2 C1 -1.2(11) . .
C3 C4 C5 C9 89.9(7) 10 7_465
C3 C4 C5 C9 -89.9(7) . 7_465
C3 C4 C5 C6 -90.1(7) 10 .
C3 C4 C5 C6 90.1(7) . .
C9 N1 C6 C5 180.0 . .
V1 N1 C6 C5 -27.2(11) 9_565 .
V1 N1 C6 C5 27.2(11) 1_565 .
C9 N1 C6 C7 0.0 . .
V1 N1 C6 C7 152.8(11) 9_565 .
V1 N1 C6 C7 -152.8(11) 1_565 .
C9 C5 C6 N1 0.0 7_465 .
C4 C5 C6 N1 180.0 . .
C9 C5 C6 C7 180.0 7_465 .
C4 C5 C6 C7 0.0 . .
C8 C7 C6 N1 0.0 . .
C8 C7 C6 C5 180.0 . .
C6 N1 C9 C5 180.0 . 15_665
V1 N1 C9 C5 27.6(12) 9_565 15_665
V1 N1 C9 C5 -27.6(12) 1_565 15_665
C6 N1 C9 C8 0.0 . .
V1 N1 C9 C8 -152.4(12) 9_565 .
V1 N1 C9 C8 152.4(12) 1_565 .
O2 S1 O1 Sm1 163.0(7) . .
O1 S1 O1 Sm1 36.2(10) 10 .
C1 S1 O1 Sm1 -81.6(8) . .
O1 Sm1 O1 S1 85.1(8) 5_665 .
O1 Sm1 O1 S1 -84.9(7) 8_655 .
O1 Sm1 O1 S1 -120.3(8) 4_655 .
O1 Sm1 O1 S1 -154.0(9) 6 .
O1 Sm1 O1 S1 -22.9(7) 2_665 .
O1 Sm1 O1 S1 132.7(9) 3_565 .
O1 Sm1 O1 S1 39.1(8) 7_565 .
C6 C7 C8 C9 0.0 . .
N1 C9 C8 C7 0.0 . .
C5 C9 C8 C7 180.0 15_665 .
N21 N22 N21 N11 0(100) 3_565 9_565
V1 O3 V1 V1 0.0 3 9
V1 O3 V1 N1 0(100) 3 15_655
V1 O3 V1 N1 0(100) 3 1_545
V1 O3 V1 N1 0(100) 3 7_455
V1 O3 V1 N1 0(100) 3 9_565
N21 N11 N12 N11 -90.000(1) 9_565 9_565
